data_4127251
loop_
_publ_author_name
'Liu, Yizhen'
'Su, Bo'
'Dong, Weishi'
'Li, Zhen Hua'
'Wang, Huadong'

_publ_section_title
;
 Structural Characterization of a Boron(III)
 \h<sup>2</sup>-\s-Silane-Complex.
;
_journal_issue 20
_journal_name_full 'Journal of the American Chemical Society'
_journal_page_first 8358
_journal_page_last 8363
_journal_paper_doi 10.1021/jacs.9b03213
_journal_volume 141
_journal_year 2019
_chemical_formula_sum 'C45 H45 B12 Br F20 N2 Si'
_chemical_formula_weight 1231.55
_space_group_crystal_system monoclinic
_space_group_IT_number 14
_space_group_name_Hall '-P 2yn'
_space_group_name_H-M_alt 'P 1 21/n 1'
_symmetry_space_group_name_Hall '-P 2yn'
_symmetry_space_group_name_H-M 'P 1 21/n 1'
_atom_sites_solution_hydrogens mixed
_audit_creation_method SHELXL-2014/7
_cell_angle_alpha 90
_cell_angle_beta 93.8210(10)
_cell_angle_gamma 90
_cell_formula_units_Z 4
_cell_length_a 11.1361(3)
_cell_length_b 19.7611(5)
_cell_length_c 23.9982(6)
_cell_measurement_reflns_used 9935
_cell_measurement_temperature 173(2)
_cell_measurement_theta_max 56.70
_cell_measurement_theta_min 3.21
_cell_volume 5269.3(2)
_computing_cell_refinement 'Bruker SAINT'
_computing_data_collection 'Bruker APEX2'
_computing_data_reduction 'Bruker SAINT'
_computing_molecular_graphics 'Bruker SHELXTL'
_computing_publication_material 'Bruker SHELXTL'
_computing_structure_refinement 'SHELXL-2014/7 (Sheldrick, 2014)'
_computing_structure_solution 'SHELXS-97 (Sheldrick 2008)'
_diffrn_ambient_temperature 173(2)
_diffrn_measured_fraction_theta_full 0.999
_diffrn_measured_fraction_theta_max 0.998
_diffrn_measurement_device_type 'Bruker APEX-II CCD'
_diffrn_measurement_method '\f and \w scans'
_diffrn_radiation_type GaK\a
_diffrn_radiation_wavelength 1.34138
_diffrn_reflns_av_R_equivalents 0.0513
_diffrn_reflns_av_unetI/netI 0.0467
_diffrn_reflns_Laue_measured_fraction_full 0.999
_diffrn_reflns_Laue_measured_fraction_max 0.998
_diffrn_reflns_limit_h_max 12
_diffrn_reflns_limit_h_min -13
_diffrn_reflns_limit_k_max 24
_diffrn_reflns_limit_k_min -24
_diffrn_reflns_limit_l_max 26
_diffrn_reflns_limit_l_min -29
_diffrn_reflns_number 41437
_diffrn_reflns_point_group_measured_fraction_full 0.999
_diffrn_reflns_point_group_measured_fraction_max 0.998
_diffrn_reflns_theta_full 53.594
_diffrn_reflns_theta_max 55.999
_diffrn_reflns_theta_min 3.717
_exptl_absorpt_coefficient_mu 1.463
_exptl_absorpt_correction_T_max 0.751
_exptl_absorpt_correction_T_min 0.568
_exptl_absorpt_correction_type multi-scan
_exptl_absorpt_process_details sadabs
_exptl_crystal_colour colourless
_exptl_crystal_density_diffrn 1.552
_exptl_crystal_description rod
_exptl_crystal_F_000 2472
_exptl_crystal_size_max 0.400
_exptl_crystal_size_mid 0.150
_exptl_crystal_size_min 0.140
_refine_diff_density_max 1.875
_refine_diff_density_min -2.703
_refine_diff_density_rms 0.108
_refine_ls_extinction_method none
_refine_ls_goodness_of_fit_ref 1.041
_refine_ls_hydrogen_treatment mixed
_refine_ls_matrix_type full
_refine_ls_number_parameters 749
_refine_ls_number_reflns 10403
_refine_ls_number_restraints 34
_refine_ls_restrained_S_all 1.047
_refine_ls_R_factor_all 0.1215
_refine_ls_R_factor_gt 0.0954
_refine_ls_shift/su_max 0.000
_refine_ls_shift/su_mean 0.000
_refine_ls_structure_factor_coef Fsqd
_refine_ls_weighting_details 'w=1/[\s^2^(Fo^2^)+(0.1764P)^2^+11.8445P] where P=(Fo^2^+2Fc^2^)/3'
_refine_ls_weighting_scheme calc
_refine_ls_wR_factor_gt 0.2789
_refine_ls_wR_factor_ref 0.3050
_reflns_Friedel_coverage 0.000
_reflns_number_gt 7405
_reflns_number_total 10403
_reflns_threshold_expression 'I > 2\s(I)'
_cod_data_source_file ja9b03213_si_002.cif
_cod_data_source_block 2
_cod_depositor_comments 'Adding full bibliography for 4127250--4127252.cif.'
_cod_database_code 4127251
_shelx_shelxl_version_number 2014/7
_shelx_space_group_comment
; 
The symmetry employed for this shelxl refinement is uniquely defined 
by the following loop, which should always be used as a source of 
symmetry information in preference to the above space-group names. 
They are only intended as comments. 
;
_shelx_estimated_absorpt_t_min 0.592
_shelx_estimated_absorpt_t_max 0.821

loop_
_space_group_symop_operation_xyz
'x, y, z'
'-x+1/2, y+1/2, -z+1/2'
'-x, -y, -z'
'x-1/2, -y-1/2, z-1/2'

loop_
_atom_site_label
_atom_site_type_symbol
_atom_site_fract_x
_atom_site_fract_y
_atom_site_fract_z
_atom_site_U_iso_or_equiv
_atom_site_adp_type
_atom_site_occupancy
_atom_site_site_symmetry_order
_atom_site_calc_flag
_atom_site_refinement_flags_posn
_atom_site_refinement_flags_adp
Si1 Si 0.85160(16) 0.35341(9) 0.54468(11) 0.0710(6) Uani 1 1 d D .
N1 N 0.6858(3) 0.17082(19) 0.55594(17) 0.0380(8) Uani 1 1 d . .
N2 N 0.7070(3) 0.1864(2) 0.64436(17) 0.0386(9) Uani 1 1 d . .
B1 B 0.6712(5) 0.2991(3) 0.5890(2) 0.0409(12) Uani 1 1 d . .
H1A H 0.732(5) 0.310(3) 0.546(2) 0.049(15) Uiso 1 1 d . .
H1B H 0.717(4) 0.325(2) 0.624(2) 0.035(12) Uiso 1 1 d . .
B2 B 0.2635(4) 0.5324(2) 0.8363(2) 0.0306(10) Uani 1 1 d . .
C1 C 0.5345(4) 0.3277(2) 0.5774(2) 0.0392(10) Uani 1 1 d . .
C2 C 0.5064(5) 0.4027(3) 0.6044(3) 0.0502(13) Uani 1 1 d . .
H2 H 0.569(6) 0.424(3) 0.625(3) 0.055(17) Uiso 1 1 d . .
B3 B 0.5095(6) 0.3961(4) 0.5338(3) 0.0630(19) Uani 1 1 d . .
H3 H 0.5805 0.4187 0.5086 0.076 Uiso 1 1 calc R U
B4 B 0.4449(6) 0.3171(4) 0.5177(3) 0.0575(17) Uani 1 1 d . .
H4 H 0.4718 0.2866 0.4812 0.069 Uiso 1 1 calc R U
B5 B 0.4107(6) 0.2785(3) 0.5812(3) 0.0561(16) Uani 1 1 d . .
H5 H 0.4149 0.2223 0.5870 0.067 Uiso 1 1 calc R U
B6 B 0.4537(6) 0.3335(4) 0.6358(3) 0.0517(15) Uani 1 1 d . .
H6 H 0.4877 0.3150 0.6781 0.062 Uiso 1 1 calc R U
B7 B 0.3662(7) 0.4081(4) 0.6275(3) 0.0648(19) Uani 1 1 d . .
H7 H 0.3413 0.4391 0.6640 0.078 Uiso 1 1 calc R U
B8 B 0.4015(7) 0.4460(4) 0.5643(4) 0.073(2) Uani 1 1 d . .
H8 H 0.4006 0.5023 0.5591 0.088 Uiso 1 1 calc R U
B9 B 0.3568(7) 0.3923(5) 0.5092(3) 0.068(2) Uani 1 1 d . .
H9 H 0.3242 0.4122 0.4672 0.081 Uiso 1 1 calc R U
B10 B 0.2960(6) 0.3188(4) 0.5381(3) 0.0628(18) Uani 1 1 d . .
H10 H 0.2228 0.2896 0.5146 0.075 Uiso 1 1 calc R U
B11 B 0.3008(6) 0.3277(4) 0.6116(3) 0.0592(17) Uani 1 1 d . .
H11 H 0.2313 0.3043 0.6372 0.071 Uiso 1 1 calc R U
B12 B 0.2690(6) 0.3984(4) 0.5676(3) 0.0591(17) Uani 1 1 d . .
H12 H 0.1776 0.4223 0.5645 0.071 Uiso 1 1 calc R U
F1 F 0.4899(2) 0.53230(13) 0.91581(11) 0.0385(6) Uani 1 1 d . .
F2 F 0.5109(3) 0.58722(15) 1.01549(12) 0.0465(7) Uani 1 1 d . .
F3 F 0.3165(3) 0.64214(18) 1.06232(13) 0.0574(8) Uani 1 1 d . .
F4 F 0.0994(3) 0.64324(17) 1.00318(13) 0.0551(8) Uani 1 1 d . .
F5 F 0.0780(2) 0.59621(14) 0.89869(12) 0.0425(6) Uani 1 1 d . .
F6 F 0.4714(2) 0.62213(13) 0.82844(12) 0.0422(6) Uani 1 1 d . .
F7 F 0.4771(3) 0.74407(16) 0.78262(15) 0.0569(8) Uani 1 1 d . .
F8 F 0.2732(3) 0.80063(16) 0.73368(16) 0.0660(10) Uani 1 1 d . .
F9 F 0.0642(3) 0.72981(18) 0.73018(15) 0.0623(9) Uani 1 1 d . .
F10 F 0.0543(2) 0.60872(15) 0.77457(13) 0.0496(7) Uani 1 1 d . .
F11 F 0.3067(2) 0.40914(13) 0.89513(11) 0.0390(6) Uani 1 1 d . .
F12 F 0.4636(3) 0.31224(13) 0.87738(13) 0.0473(7) Uani 1 1 d . .
F13 F 0.6224(3) 0.32673(14) 0.79595(15) 0.0521(8) Uani 1 1 d . .
F14 F 0.6115(3) 0.43931(16) 0.73062(14) 0.0521(8) Uani 1 1 d . .
F15 F 0.4477(3) 0.53397(14) 0.74403(12) 0.0443(7) Uani 1 1 d . .
F16 F 0.0778(3) 0.46340(14) 0.91022(12) 0.0450(7) Uani 1 1 d . .
F17 F -0.1056(3) 0.3898(2) 0.87188(18) 0.0731(11) Uani 1 1 d . .
F18 F -0.1425(3) 0.3616(2) 0.7610(2) 0.0849(13) Uani 1 1 d . .
F19 F 0.0069(4) 0.4180(2) 0.68791(16) 0.0803(12) Uani 1 1 d . .
F20 F 0.1857(3) 0.49849(17) 0.72451(12) 0.0506(7) Uani 1 1 d . .
C3 C 0.6872(4) 0.2190(2) 0.5954(2) 0.0359(10) Uani 1 1 d . .
C4 C 0.7168(4) 0.1176(2) 0.6354(2) 0.0397(10) Uani 1 1 d . .
C5 C 0.7038(4) 0.1077(2) 0.5797(2) 0.0389(10) Uani 1 1 d . .
C6 C 0.6748(5) 0.1822(3) 0.4952(2) 0.0487(12) Uani 1 1 d . .
H6A H 0.6490 0.2289 0.4875 0.073 Uiso 1 1 calc R U
H6B H 0.6152 0.1508 0.4779 0.073 Uiso 1 1 calc R U
H6C H 0.7529 0.1744 0.4798 0.073 Uiso 1 1 calc R U
C7 C 0.7145(5) 0.2163(3) 0.7007(2) 0.0519(13) Uani 1 1 d . .
H7A H 0.7276 0.2652 0.6979 0.078 Uiso 1 1 calc R U
H7B H 0.7817 0.1959 0.7231 0.078 Uiso 1 1 calc R U
H7C H 0.6393 0.2079 0.7185 0.078 Uiso 1 1 calc R U
C8 C 0.7373(5) 0.0675(3) 0.6820(3) 0.0539(13) Uani 1 1 d . .
H8A H 0.7450 0.0220 0.6664 0.081 Uiso 1 1 calc R U
H8B H 0.6690 0.0687 0.7057 0.081 Uiso 1 1 calc R U
H8C H 0.8113 0.0792 0.7043 0.081 Uiso 1 1 calc R U
C9 C 0.7038(5) 0.0443(3) 0.5468(3) 0.0539(13) Uani 1 1 d . .
H9A H 0.7336 0.0071 0.5709 0.081 Uiso 1 1 calc R U
H9B H 0.7560 0.0497 0.5158 0.081 Uiso 1 1 calc R U
H9C H 0.6216 0.0342 0.5320 0.081 Uiso 1 1 calc R U
C10 C 0.9622(6) 0.3030(3) 0.5865(4) 0.075(2) Uani 1 1 d D .
H10A H 1.0380 0.3293 0.5903 0.090 Uiso 1 1 calc R U
H10B H 0.9331 0.2985 0.6244 0.090 Uiso 1 1 calc R U
C11 C 0.9925(6) 0.2332(3) 0.5666(3) 0.0676(18) Uani 1 1 d . .
H11A H 0.9279 0.2018 0.5748 0.101 Uiso 1 1 calc R U
H11B H 1.0682 0.2181 0.5859 0.101 Uiso 1 1 calc R U
H11C H 1.0013 0.2342 0.5263 0.101 Uiso 1 1 calc R U
C12 C 0.8726(9) 0.3444(5) 0.4723(5) 0.127(5) Uani 1 1 d D .
H12A H 0.9583 0.3542 0.4670 0.152 Uiso 1 1 calc R U
H12B H 0.8590 0.2962 0.4626 0.152 Uiso 1 1 calc R U
C13 C 0.7989(11) 0.3856(8) 0.4302(7) 0.154(5) Uani 1 1 d . .
H13A H 0.7146 0.3712 0.4296 0.231 Uiso 1 1 calc R U
H13B H 0.8290 0.3788 0.3931 0.231 Uiso 1 1 calc R U
H13C H 0.8050 0.4336 0.4402 0.231 Uiso 1 1 calc R U
C14 C 0.8273(7) 0.4412(4) 0.5723(5) 0.098(3) Uani 1 1 d D .
H14A H 0.7504 0.4589 0.5549 0.117 Uiso 1 1 calc R U
H14B H 0.8189 0.4382 0.6130 0.117 Uiso 1 1 calc R U
C15 C 0.9226(10) 0.4898(5) 0.5624(6) 0.117(4) Uani 1 1 d . .
H15A H 0.9987 0.4740 0.5809 0.176 Uiso 1 1 calc R U
H15B H 0.9019 0.5340 0.5777 0.176 Uiso 1 1 calc R U
H15C H 0.9311 0.4939 0.5222 0.176 Uiso 1 1 calc DR U
C16 C 0.2799(4) 0.5583(2) 0.90172(18) 0.0308(9) Uani 1 1 d . .
C17 C 0.3880(4) 0.5586(2) 0.93465(18) 0.0311(9) Uani 1 1 d . .
C18 C 0.4023(4) 0.5865(2) 0.98696(19) 0.0361(10) Uani 1 1 d . .
C19 C 0.3056(5) 0.6151(2) 1.0106(2) 0.0405(10) Uani 1 1 d . .
C20 C 0.1960(4) 0.6164(2) 0.9804(2) 0.0398(10) Uani 1 1 d . .
C21 C 0.1871(4) 0.5898(2) 0.92749(19) 0.0334(9) Uani 1 1 d . .
C22 C 0.2643(4) 0.6056(2) 0.80250(18) 0.0324(9) Uani 1 1 d . .
C23 C 0.3673(4) 0.6458(2) 0.8030(2) 0.0368(10) Uani 1 1 d . .
C24 C 0.3732(5) 0.7094(2) 0.7802(2) 0.0430(11) Uani 1 1 d . .
C25 C 0.2699(5) 0.7380(3) 0.7547(2) 0.0467(12) Uani 1 1 d . .
C26 C 0.1660(4) 0.7021(3) 0.7539(2) 0.0442(11) Uani 1 1 d . .
C27 C 0.1642(4) 0.6388(2) 0.7773(2) 0.0365(10) Uani 1 1 d . .
C28 C 0.3701(4) 0.4785(2) 0.82235(18) 0.0310(9) Uani 1 1 d . .
C29 C 0.3807(4) 0.4192(2) 0.85340(19) 0.0339(9) Uani 1 1 d . .
C30 C 0.4622(4) 0.3683(2) 0.8455(2) 0.0356(10) Uani 1 1 d . .
C31 C 0.5402(4) 0.3750(2) 0.8044(2) 0.0387(10) Uani 1 1 d . .
C32 C 0.5342(4) 0.4322(2) 0.7717(2) 0.0390(10) Uani 1 1 d . .
C33 C 0.4492(4) 0.4815(2) 0.78017(19) 0.0345(9) Uani 1 1 d . .
C34 C 0.1409(4) 0.4874(2) 0.81903(19) 0.0350(9) Uani 1 1 d . .
C35 C 0.0639(4) 0.4563(2) 0.8543(2) 0.0389(10) Uani 1 1 d . .
C36 C -0.0320(5) 0.4158(3) 0.8359(3) 0.0513(13) Uani 1 1 d . .
C37 C -0.0518(5) 0.4024(3) 0.7798(3) 0.0574(15) Uani 1 1 d . .
C38 C 0.0228(5) 0.4305(3) 0.7433(2) 0.0541(14) Uani 1 1 d . .
C39 C 0.1163(4) 0.4718(3) 0.7634(2) 0.0418(11) Uani 1 1 d . .
C40 C 0.5912(10) 0.6896(5) 0.6452(3) 0.100(3) Uani 1 1 d . U
C41 C 0.6975(9) 0.7206(5) 0.6347(3) 0.087(2) Uani 1 1 d . .
H41 H 0.6987 0.7663 0.6226 0.104 Uiso 1 1 calc R U
C42 C 0.8035(10) 0.6836(4) 0.6423(3) 0.085(2) Uani 1 1 d . .
H42 H 0.8778 0.7050 0.6359 0.102 Uiso 1 1 calc R U
C43 C 0.8037(14) 0.6184(7) 0.6583(4) 0.129(4) Uani 1 1 d . U
H43 H 0.8764 0.5934 0.6635 0.155 Uiso 1 1 calc R U
C44 C 0.6898(16) 0.5882(6) 0.6673(4) 0.118(4) Uani 1 1 d . U
H44 H 0.6873 0.5421 0.6786 0.142 Uiso 1 1 calc R U
C45 C 0.5891(15) 0.6221(7) 0.6604(4) 0.125(4) Uani 1 1 d . U
H45 H 0.5147 0.6004 0.6658 0.151 Uiso 1 1 calc R U
Br1 Br 0.44345(12) 0.73760(10) 0.63628(5) 0.1448(6) Uani 1 1 d . U

loop_
_atom_site_aniso_label
_atom_site_aniso_U_11
_atom_site_aniso_U_22
_atom_site_aniso_U_33
_atom_site_aniso_U_23
_atom_site_aniso_U_13
_atom_site_aniso_U_12
Si1 0.0504(9) 0.0504(9) 0.1120(17) 0.0172(10) 0.0038(9) -0.0013(7)
N1 0.0356(19) 0.0362(19) 0.042(2) -0.0023(16) 0.0022(16) 0.0037(15)
N2 0.038(2) 0.038(2) 0.039(2) 0.0019(16) -0.0004(16) 0.0066(16)
B1 0.045(3) 0.035(3) 0.042(3) -0.002(2) -0.003(2) 0.004(2)
B2 0.025(2) 0.034(2) 0.033(3) 0.0014(19) 0.0015(18) 0.0007(18)
C1 0.043(2) 0.033(2) 0.042(3) -0.0007(19) 0.004(2) 0.0052(19)
C2 0.050(3) 0.038(3) 0.063(4) -0.008(2) 0.006(3) 0.005(2)
B3 0.053(4) 0.065(4) 0.072(5) 0.034(4) 0.009(3) 0.016(3)
B4 0.052(3) 0.077(5) 0.042(3) -0.011(3) -0.006(3) 0.021(3)
B5 0.044(3) 0.046(3) 0.077(5) 0.001(3) -0.007(3) 0.000(3)
B6 0.047(3) 0.065(4) 0.043(3) 0.008(3) 0.004(3) 0.008(3)
B7 0.054(4) 0.072(5) 0.069(5) -0.015(4) 0.009(3) 0.018(3)
B8 0.059(4) 0.058(4) 0.103(7) 0.012(4) 0.011(4) 0.024(3)
B9 0.055(4) 0.096(6) 0.054(4) 0.030(4) 0.009(3) 0.031(4)
B10 0.043(3) 0.076(5) 0.068(5) -0.006(4) -0.008(3) 0.013(3)
B11 0.050(3) 0.069(4) 0.059(4) 0.015(3) 0.007(3) 0.007(3)
B12 0.053(4) 0.057(4) 0.068(5) 0.013(3) 0.009(3) 0.016(3)
F1 0.0306(12) 0.0421(14) 0.0420(15) -0.0059(11) -0.0043(10) 0.0037(10)
F2 0.0447(15) 0.0513(16) 0.0414(16) -0.0002(12) -0.0124(12) -0.0060(12)
F3 0.068(2) 0.068(2) 0.0366(16) -0.0167(14) 0.0031(14) -0.0027(16)
F4 0.0529(17) 0.0623(19) 0.0519(18) -0.0091(15) 0.0173(14) 0.0099(14)
F5 0.0305(13) 0.0468(15) 0.0499(16) -0.0040(12) -0.0007(11) 0.0053(11)
F6 0.0326(13) 0.0390(14) 0.0539(17) 0.0073(12) -0.0058(11) -0.0025(11)
F7 0.0527(17) 0.0465(16) 0.071(2) 0.0129(15) 0.0027(15) -0.0145(13)
F8 0.076(2) 0.0427(17) 0.080(3) 0.0267(16) 0.0070(18) 0.0064(15)
F9 0.0531(18) 0.065(2) 0.068(2) 0.0256(17) -0.0027(15) 0.0221(15)
F10 0.0299(13) 0.0545(17) 0.0633(19) 0.0141(14) -0.0045(12) 0.0031(12)
F11 0.0431(14) 0.0370(13) 0.0377(14) 0.0071(11) 0.0081(11) 0.0009(11)
F12 0.0541(16) 0.0311(13) 0.0559(18) 0.0025(12) -0.0016(13) 0.0048(12)
F13 0.0404(15) 0.0403(15) 0.076(2) -0.0086(14) 0.0086(14) 0.0103(12)
F14 0.0455(16) 0.0546(17) 0.0588(19) -0.0073(14) 0.0228(14) -0.0003(13)
F15 0.0486(15) 0.0443(15) 0.0413(16) 0.0067(12) 0.0124(12) 0.0009(12)
F16 0.0488(16) 0.0455(15) 0.0415(16) 0.0036(12) 0.0079(12) -0.0104(12)
F17 0.056(2) 0.072(2) 0.094(3) -0.009(2) 0.0271(19) -0.0307(17)
F18 0.051(2) 0.095(3) 0.107(3) -0.037(2) -0.005(2) -0.0306(19)
F19 0.071(2) 0.112(3) 0.055(2) -0.035(2) -0.0145(17) -0.014(2)
F20 0.0501(16) 0.068(2) 0.0337(15) -0.0063(13) 0.0033(12) -0.0057(14)
C3 0.034(2) 0.037(2) 0.036(2) -0.0003(19) 0.0015(18) 0.0034(18)
C4 0.031(2) 0.036(2) 0.051(3) 0.007(2) -0.0003(19) 0.0035(18)
C5 0.033(2) 0.032(2) 0.052(3) -0.002(2) 0.0020(19) 0.0029(17)
C6 0.052(3) 0.053(3) 0.041(3) -0.005(2) 0.005(2) 0.004(2)
C7 0.060(3) 0.049(3) 0.045(3) -0.007(2) -0.009(2) 0.010(2)
C8 0.054(3) 0.043(3) 0.065(4) 0.014(3) 0.003(3) 0.009(2)
C9 0.060(3) 0.038(3) 0.065(4) -0.008(2) 0.007(3) 0.001(2)
C10 0.046(3) 0.056(4) 0.122(6) -0.008(4) -0.004(4) 0.001(3)
C11 0.051(3) 0.053(3) 0.097(5) -0.001(3) -0.006(3) 0.011(3)
C12 0.072(5) 0.079(6) 0.226(15) 0.004(7) -0.018(7) 0.006(4)
C13 0.101(8) 0.146(11) 0.212(16) 0.018(11) -0.011(9) 0.017(8)
C14 0.075(5) 0.048(4) 0.166(9) 0.002(5) -0.020(5) 0.006(3)
C15 0.111(7) 0.070(5) 0.171(11) 0.014(6) 0.009(7) -0.002(5)
C16 0.031(2) 0.0275(19) 0.034(2) 0.0045(17) 0.0016(17) -0.0026(16)
C17 0.034(2) 0.0264(19) 0.033(2) 0.0008(16) 0.0010(17) -0.0009(16)
C18 0.038(2) 0.034(2) 0.036(2) 0.0023(18) -0.0048(18) -0.0071(18)
C19 0.050(3) 0.039(2) 0.033(2) -0.0032(19) 0.003(2) -0.009(2)
C20 0.040(2) 0.033(2) 0.047(3) -0.002(2) 0.011(2) 0.0029(18)
C21 0.031(2) 0.034(2) 0.035(2) 0.0023(18) 0.0009(17) 0.0006(17)
C22 0.033(2) 0.033(2) 0.031(2) 0.0007(17) 0.0007(17) 0.0034(17)
C23 0.033(2) 0.040(2) 0.037(2) 0.0062(19) -0.0013(18) 0.0016(18)
C24 0.046(3) 0.036(2) 0.048(3) 0.004(2) 0.004(2) -0.004(2)
C25 0.056(3) 0.036(2) 0.048(3) 0.010(2) 0.005(2) 0.007(2)
C26 0.040(2) 0.050(3) 0.042(3) 0.010(2) -0.001(2) 0.016(2)
C27 0.030(2) 0.043(2) 0.037(2) 0.0056(19) 0.0038(18) 0.0017(18)
C28 0.0275(19) 0.033(2) 0.033(2) -0.0023(17) -0.0014(16) -0.0034(16)
C29 0.031(2) 0.035(2) 0.035(2) -0.0026(18) 0.0012(17) -0.0035(17)
C30 0.036(2) 0.028(2) 0.041(3) -0.0012(18) -0.0050(19) -0.0017(17)
C31 0.037(2) 0.028(2) 0.051(3) -0.0106(19) -0.003(2) 0.0025(17)
C32 0.031(2) 0.042(2) 0.045(3) -0.008(2) 0.0110(19) -0.0041(18)
C33 0.034(2) 0.031(2) 0.038(2) 0.0009(18) -0.0003(18) -0.0034(17)
C34 0.028(2) 0.038(2) 0.038(2) -0.0019(19) -0.0013(17) 0.0008(17)
C35 0.033(2) 0.038(2) 0.046(3) -0.003(2) 0.0018(19) -0.0038(18)
C36 0.039(3) 0.045(3) 0.070(4) -0.009(3) 0.009(2) -0.010(2)
C37 0.033(2) 0.063(3) 0.076(4) -0.016(3) -0.002(2) -0.017(2)
C38 0.047(3) 0.061(3) 0.052(3) -0.019(3) -0.013(2) 0.000(2)
C39 0.034(2) 0.047(3) 0.044(3) -0.008(2) -0.001(2) 0.0016(19)
C40 0.132(7) 0.127(7) 0.041(4) 0.003(4) -0.002(4) -0.059(6)
C41 0.108(6) 0.088(5) 0.065(5) 0.004(4) 0.009(4) -0.034(5)
C42 0.117(7) 0.067(5) 0.071(5) -0.011(4) 0.002(4) -0.023(5)
C43 0.188(11) 0.134(9) 0.063(5) -0.026(6) -0.011(6) -0.004(9)
C44 0.212(12) 0.086(6) 0.057(5) 0.008(4) 0.004(7) -0.050(8)
C45 0.181(11) 0.131(9) 0.064(5) 0.012(6) 0.005(6) -0.085(8)
Br1 0.1177(9) 0.2530(19) 0.0659(7) -0.0020(8) 0.0212(6) -0.0447(10)

loop_
_atom_type_symbol
_atom_type_description
_atom_type_scat_dispersion_real
_atom_type_scat_dispersion_imag
_atom_type_scat_source
C C 0.0137 0.0067 'International Tables Vol C Tables 4.2.6.8 and 6.1.1.4'
H H 0.0000 0.0000 'International Tables Vol C Tables 4.2.6.8 and 6.1.1.4'
B B 0.0070 0.0029 'International Tables Vol C Tables 4.2.6.8 and 6.1.1.4'
Br Br -0.9338 1.0006 'International Tables Vol C Tables 4.2.6.8 and 6.1.1.4'
F F 0.0583 0.0400 'International Tables Vol C Tables 4.2.6.8 and 6.1.1.4'
N N 0.0241 0.0134 'International Tables Vol C Tables 4.2.6.8 and 6.1.1.4'
Si Si 0.2153 0.2529 'International Tables Vol C Tables 4.2.6.8 and 6.1.1.4'

loop_
_geom_angle_atom_site_label_1
_geom_angle_atom_site_label_2
_geom_angle_atom_site_label_3
_geom_angle
C12 Si1 C10 110.7(4)
C12 Si1 C14 117.9(5)
C10 Si1 C14 114.6(4)
C12 Si1 H1A 97(2)
C10 Si1 H1A 104(2)
C14 Si1 H1A 111(2)
C3 N1 C5 110.8(4)
C3 N1 C6 125.9(4)
C5 N1 C6 123.2(4)
C3 N2 C4 110.2(4)
C3 N2 C7 127.2(4)
C4 N2 C7 122.6(4)
C3 B1 C1 117.2(4)
C3 B1 H1A 100(3)
C1 B1 H1A 109(3)
C3 B1 H1B 110(3)
C1 B1 H1B 111(3)
H1A B1 H1B 108(4)
C28 B2 C16 111.1(3)
C28 B2 C22 116.0(4)
C16 B2 C22 101.1(3)
C28 B2 C34 101.2(3)
C16 B2 C34 116.2(4)
C22 B2 C34 112.1(3)
B1 C1 C2 116.2(4)
B1 C1 B5 123.1(4)
C2 C1 B5 108.5(4)
B1 C1 B4 126.1(4)
C2 C1 B4 108.9(4)
B5 C1 B4 62.7(4)
B1 C1 B6 114.6(4)
C2 C1 B6 59.9(4)
B5 C1 B6 61.5(4)
B4 C1 B6 112.7(4)
B1 C1 B3 119.2(4)
C2 C1 B3 60.5(4)
B5 C1 B3 112.6(4)
B4 C1 B3 61.5(4)
B6 C1 B3 111.8(4)
C1 C2 B6 61.9(3)
C1 C2 B8 111.8(5)
B6 C2 B8 114.6(5)
C1 C2 B7 112.7(5)
B6 C2 B7 63.2(4)
B8 C2 B7 62.5(5)
C1 C2 B3 61.7(4)
B6 C2 B3 114.5(5)
B8 C2 B3 62.2(4)
B7 C2 B3 114.2(5)
C1 C2 H2 118(4)
B6 C2 H2 114(4)
B8 C2 H2 122(4)
B7 C2 H2 118(4)
B3 C2 H2 120(4)
C2 B3 C1 57.9(3)
C2 B3 B4 104.6(5)
C1 B3 B4 58.7(4)
C2 B3 B8 58.7(5)
C1 B3 B8 105.9(5)
B4 B3 B8 108.1(5)
C2 B3 B9 104.6(5)
C1 B3 B9 106.4(5)
B4 B3 B9 61.0(5)
B8 B3 B9 59.4(5)
C2 B3 H3 124.7
C1 B3 H3 123.4
B4 B3 H3 122.0
B8 B3 H3 122.1
B9 B3 H3 122.5
C1 B4 B3 59.8(4)
C1 B4 B10 105.9(5)
B3 B4 B10 107.6(5)
C1 B4 B5 58.4(3)
B3 B4 B5 107.7(5)
B10 B4 B5 60.5(4)
C1 B4 B9 106.3(5)
B3 B4 B9 59.8(4)
B10 B4 B9 59.6(4)
B5 B4 B9 108.0(5)
C1 B4 H4 123.5
B3 B4 H4 121.7
B10 B4 H4 122.2
B5 B4 H4 121.7
B9 B4 H4 122.1
C1 B5 B6 60.0(3)
C1 B5 B11 107.2(5)
B6 B5 B11 60.5(4)
C1 B5 B4 58.8(4)
B6 B5 B4 108.3(5)
B11 B5 B4 108.3(5)
C1 B5 B10 105.4(5)
B6 B5 B10 107.9(5)
B11 B5 B10 60.0(4)
B4 B5 B10 59.5(4)
C1 B5 H5 123.3
B6 B5 H5 121.1
B11 B5 H5 121.4
B4 B5 H5 121.8
B10 B5 H5 122.7
C2 B6 C1 58.2(3)
C2 B6 B5 104.8(5)
C1 B6 B5 58.5(4)
C2 B6 B11 105.2(5)
C1 B6 B11 105.8(5)
B5 B6 B11 60.1(4)
C2 B6 B7 58.6(4)
C1 B6 B7 106.1(5)
B5 B6 B7 108.2(5)
B11 B6 B7 60.4(4)
C2 B6 H6 124.3
C1 B6 H6 123.6
B5 B6 H6 122.4
B11 B6 H6 122.5
B7 B6 H6 121.7
C2 B7 B12 104.9(5)
C2 B7 B8 58.7(4)
B12 B7 B8 60.1(5)
C2 B7 B6 58.2(4)
B12 B7 B6 107.9(5)
B8 B7 B6 107.4(5)
C2 B7 B11 104.2(5)
B12 B7 B11 60.3(4)
B8 B7 B11 107.9(6)
B6 B7 B11 59.7(4)
C2 B7 H7 124.9
B12 B7 H7 122.1
B8 B7 H7 121.6
B6 B7 H7 122.0
B11 B7 H7 122.5
C2 B8 B9 106.0(5)
C2 B8 B3 59.1(4)
B9 B8 B3 60.6(5)
C2 B8 B12 104.8(5)
B9 B8 B12 60.6(5)
B3 B8 B12 108.7(6)
C2 B8 B7 58.8(4)
B9 B8 B7 109.1(6)
B3 B8 B7 108.7(5)
B12 B8 B7 59.8(5)
C2 B8 H8 124.5
B9 B8 H8 121.3
B3 B8 H8 120.9
B12 B8 H8 122.3
B7 B8 H8 121.2
B8 B9 B10 107.5(6)
B8 B9 B3 60.0(5)
B10 B9 B3 106.9(5)
B8 B9 B12 60.1(5)
B10 B9 B12 59.8(4)
B3 B9 B12 107.7(6)
B8 B9 B4 107.0(5)
B10 B9 B4 59.5(4)
B3 B9 B4 59.1(4)
B12 B9 B4 107.2(5)
B8 B9 H9 121.9
B10 B9 H9 122.2
B3 B9 H9 122.2
B12 B9 H9 121.8
B4 B9 H9 122.6
B12 B10 B4 108.6(6)
B12 B10 B9 60.2(5)
B4 B10 B9 60.9(4)
B12 B10 B11 60.3(4)
B4 B10 B11 108.2(5)
B9 B10 B11 108.8(6)
B12 B10 B5 107.6(5)
B4 B10 B5 60.0(4)
B9 B10 B5 108.6(5)
B11 B10 B5 59.4(4)
B12 B10 H10 121.7
B4 B10 H10 121.3
B9 B10 H10 120.9
B11 B10 H10 121.6
B5 B10 H10 122.1
B5 B11 B6 59.4(4)
B5 B11 B10 60.5(4)
B6 B11 B10 107.4(5)
B5 B11 B12 107.8(5)
B6 B11 B12 107.1(5)
B10 B11 B12 59.6(4)
B5 B11 B7 107.3(5)
B6 B11 B7 59.9(4)
B10 B11 B7 106.7(5)
B12 B11 B7 59.0(5)
B5 B11 H11 121.7
B6 B11 H11 122.2
B10 B11 H11 122.1
B12 B11 H11 122.3
B7 B11 H11 122.6
B7 B12 B8 60.1(5)
B7 B12 B10 108.4(5)
B8 B12 B10 107.1(5)
B7 B12 B9 108.3(5)
B8 B12 B9 59.3(5)
B10 B12 B9 60.0(5)
B7 B12 B11 60.7(5)
B8 B12 B11 108.3(5)
B10 B12 B11 60.1(4)
B9 B12 B11 108.6(5)
B7 B12 H12 121.2
B8 B12 H12 122.3
B10 B12 H12 122.0
B9 B12 H12 121.7
B11 B12 H12 121.1
N1 C3 N2 105.6(4)
N1 C3 B1 129.8(4)
N2 C3 B1 124.6(4)
C5 C4 N2 107.1(4)
C5 C4 C8 130.1(5)
N2 C4 C8 122.8(5)
C4 C5 N1 106.3(4)
C4 C5 C9 130.4(5)
N1 C5 C9 123.3(5)
N1 C6 H6A 109.5
N1 C6 H6B 109.5
H6A C6 H6B 109.5
N1 C6 H6C 109.5
H6A C6 H6C 109.5
H6B C6 H6C 109.5
N2 C7 H7A 109.5
N2 C7 H7B 109.5
H7A C7 H7B 109.5
N2 C7 H7C 109.5
H7A C7 H7C 109.5
H7B C7 H7C 109.5
C4 C8 H8A 109.5
C4 C8 H8B 109.5
H8A C8 H8B 109.5
C4 C8 H8C 109.5
H8A C8 H8C 109.5
H8B C8 H8C 109.5
C5 C9 H9A 109.5
C5 C9 H9B 109.5
H9A C9 H9B 109.5
C5 C9 H9C 109.5
H9A C9 H9C 109.5
H9B C9 H9C 109.5
C11 C10 Si1 118.8(6)
C11 C10 H10A 107.6
Si1 C10 H10A 107.6
C11 C10 H10B 107.6
Si1 C10 H10B 107.6
H10A C10 H10B 107.0
C10 C11 H11A 109.5
C10 C11 H11B 109.5
H11A C11 H11B 109.5
C10 C11 H11C 109.5
H11A C11 H11C 109.5
H11B C11 H11C 109.5
C13 C12 Si1 120.2(9)
C13 C12 H12A 107.3
Si1 C12 H12A 107.3
C13 C12 H12B 107.3
Si1 C12 H12B 107.3
H12A C12 H12B 106.9
C12 C13 H13A 109.5
C12 C13 H13B 109.5
H13A C13 H13B 109.5
C12 C13 H13C 109.5
H13A C13 H13C 109.5
H13B C13 H13C 109.5
C15 C14 Si1 115.1(7)
C15 C14 H14A 108.5
Si1 C14 H14A 108.5
C15 C14 H14B 108.5
Si1 C14 H14B 108.5
H14A C14 H14B 107.5
C14 C15 H15A 109.5
C14 C15 H15B 109.5
H15A C15 H15B 109.5
C14 C15 H15C 109.5
H15A C15 H15C 109.5
H15B C15 H15C 109.5
C21 C16 C17 112.7(4)
C21 C16 B2 121.7(4)
C17 C16 B2 125.2(4)
F1 C17 C18 114.3(4)
F1 C17 C16 121.4(4)
C18 C17 C16 124.3(4)
F2 C18 C17 121.0(4)
F2 C18 C19 119.2(4)
C17 C18 C19 119.8(4)
F3 C19 C18 121.2(4)
F3 C19 C20 119.9(5)
C18 C19 C20 118.9(4)
F4 C20 C21 121.1(4)
F4 C20 C19 119.8(5)
C21 C20 C19 119.1(4)
F5 C21 C20 116.2(4)
F5 C21 C16 118.7(4)
C20 C21 C16 125.1(4)
C23 C22 C27 111.7(4)
C23 C22 B2 121.5(4)
C27 C22 B2 126.2(4)
F6 C23 C24 115.6(4)
F6 C23 C22 119.1(4)
C24 C23 C22 125.3(4)
F7 C24 C23 120.9(4)
F7 C24 C25 119.8(4)
C23 C24 C25 119.2(5)
F8 C25 C26 121.5(5)
F8 C25 C24 120.1(5)
C26 C25 C24 118.3(4)
F9 C26 C25 119.0(5)
F9 C26 C27 120.5(5)
C25 C26 C27 120.5(4)
F10 C27 C26 114.6(4)
F10 C27 C22 120.5(4)
C26 C27 C22 124.9(4)
C33 C28 C29 113.1(4)
C33 C28 B2 128.5(4)
C29 C28 B2 118.2(4)
F11 C29 C30 115.7(4)
F11 C29 C28 119.2(4)
C30 C29 C28 125.2(4)
F12 C30 C31 120.5(4)
F12 C30 C29 120.4(4)
C31 C30 C29 119.1(4)
F13 C31 C30 120.8(4)
F13 C31 C32 120.2(4)
C30 C31 C32 119.0(4)
F14 C32 C31 119.4(4)
F14 C32 C33 120.4(4)
C31 C32 C33 120.2(4)
F15 C33 C32 115.2(4)
F15 C33 C28 121.3(4)
C32 C33 C28 123.5(4)
C39 C34 C35 113.6(4)
C39 C34 B2 117.9(4)
C35 C34 B2 128.1(4)
F16 C35 C36 114.4(4)
F16 C35 C34 121.8(4)
C36 C35 C34 123.8(5)
F17 C36 C37 119.7(5)
F17 C36 C35 120.7(5)
C37 C36 C35 119.6(5)
F18 C37 C38 120.3(6)
F18 C37 C36 120.7(5)
C38 C37 C36 119.0(5)
F19 C38 C37 120.6(5)
F19 C38 C39 119.9(6)
C37 C38 C39 119.5(5)
F20 C39 C34 119.6(4)
F20 C39 C38 116.0(5)
C34 C39 C38 124.4(5)
C41 C40 C45 120.6(12)
C41 C40 Br1 120.6(8)
C45 C40 Br1 118.8(9)
C40 C41 C42 118.6(9)
C40 C41 H41 120.7
C42 C41 H41 120.7
C43 C42 C41 121.7(11)
C43 C42 H42 119.2
C41 C42 H42 119.2
C42 C43 C44 117.3(13)
C42 C43 H43 121.3
C44 C43 H43 121.3
C45 C44 C43 121.8(11)
C45 C44 H44 119.1
C43 C44 H44 119.1
C44 C45 C40 119.9(11)
C44 C45 H45 120.0
C40 C45 H45 120.0

loop_
_geom_bond_atom_site_label_1
_geom_bond_atom_site_label_2
_geom_bond_distance
Si1 C12 1.777(12)
Si1 C10 1.831(7)
Si1 C14 1.884(8)
Si1 H1A 1.59(6)
N1 C3 1.342(6)
N1 C5 1.381(6)
N1 C6 1.472(7)
N2 C3 1.346(6)
N2 C4 1.382(6)
N2 C7 1.472(7)
B1 C3 1.598(7)
B1 C1 1.630(7)
B1 H1A 1.30(6)
B1 H1B 1.09(5)
B2 C28 1.646(6)
B2 C16 1.649(7)
B2 C22 1.659(6)
B2 C34 1.660(6)
C1 C2 1.656(7)
C1 B5 1.695(8)
C1 B4 1.702(8)
C1 B6 1.720(8)
C1 B3 1.721(8)
C2 B6 1.686(9)
C2 B8 1.694(10)
C2 B7 1.694(9)
C2 B3 1.702(10)
C2 H2 0.92(7)
B3 B4 1.751(12)
B3 B8 1.752(11)
B3 B9 1.764(11)
B3 H3 1.1200
B4 B10 1.760(10)
B4 B5 1.768(11)
B4 B9 1.785(10)
B4 H4 1.1200
B5 B6 1.746(10)
B5 B11 1.758(10)
B5 B10 1.778(9)
B5 H5 1.1200
B6 B11 1.766(10)
B6 B7 1.771(10)
B6 H6 1.1200
B7 B12 1.750(11)
B7 B8 1.757(13)
B7 B11 1.780(12)
B7 H7 1.1200
B8 B9 1.742(14)
B8 B12 1.755(12)
B8 H8 1.1200
B9 B10 1.762(12)
B9 B12 1.765(10)
B9 H9 1.1200
B10 B12 1.759(11)
B10 B11 1.770(11)
B10 H10 1.1200
B11 B12 1.773(10)
B11 H11 1.1200
B12 H12 1.1200
F1 C17 1.352(5)
F2 C18 1.349(5)
F3 C19 1.350(6)
F4 C20 1.347(5)
F5 C21 1.363(5)
F6 C23 1.356(5)
F7 C24 1.343(6)
F8 C25 1.338(6)
F9 C26 1.350(5)
F10 C27 1.358(5)
F11 C29 1.354(5)
F12 C30 1.346(5)
F13 C31 1.348(5)
F14 C32 1.358(6)
F15 C33 1.351(5)
F16 C35 1.348(6)
F17 C36 1.332(7)
F18 C37 1.346(6)
F19 C38 1.352(7)
F20 C39 1.357(6)
C4 C5 1.349(7)
C4 C8 1.500(7)
C5 C9 1.480(7)
C6 H6A 0.9800
C6 H6B 0.9800
C6 H6C 0.9800
C7 H7A 0.9800
C7 H7B 0.9800
C7 H7C 0.9800
C8 H8A 0.9800
C8 H8B 0.9800
C8 H8C 0.9800
C9 H9A 0.9800
C9 H9B 0.9800
C9 H9C 0.9800
C10 C11 1.506(9)
C10 H10A 0.9900
C10 H10B 0.9900
C11 H11A 0.9800
C11 H11B 0.9800
C11 H11C 0.9800
C12 C13 1.498(16)
C12 H12A 0.9900
C12 H12B 0.9900
C13 H13A 0.9800
C13 H13B 0.9800
C13 H13C 0.9800
C14 C15 1.461(13)
C14 H14A 0.9900
C14 H14B 0.9900
C15 H15A 0.9800
C15 H15B 0.9800
C15 H15C 0.9800
C16 C21 1.387(6)
C16 C17 1.396(6)
C17 C18 1.371(6)
C18 C19 1.372(7)
C19 C20 1.378(7)
C20 C21 1.371(7)
C22 C23 1.394(6)
C22 C27 1.395(6)
C23 C24 1.374(7)
C24 C25 1.387(7)
C25 C26 1.357(8)
C26 C27 1.372(7)
C28 C33 1.387(6)
C28 C29 1.388(6)
C29 C30 1.377(6)
C30 C31 1.363(7)
C31 C32 1.375(7)
C32 C33 1.383(7)
C34 C39 1.379(7)
C34 C35 1.388(7)
C35 C36 1.383(7)
C36 C37 1.375(9)
C37 C38 1.365(9)
C38 C39 1.384(7)
C40 C41 1.371(12)
C40 C45 1.383(16)
C40 Br1 1.899(12)
C41 C42 1.390(13)
C41 H41 0.9500
C42 C43 1.345(15)
C42 H42 0.9500
C43 C44 1.431(19)
C43 H43 0.9500
C44 C45 1.307(18)
C44 H44 0.9500
C45 H45 0.9500

loop_
_geom_torsion_atom_site_label_1
_geom_torsion_atom_site_label_2
_geom_torsion_atom_site_label_3
_geom_torsion_atom_site_label_4
_geom_torsion
C3 B1 C1 C2 147.1(5)
C3 B1 C1 B5 9.2(7)
C3 B1 C1 B4 -69.2(7)
C3 B1 C1 B6 80.0(6)
C3 B1 C1 B3 -143.6(5)
B1 C1 C2 B6 -104.5(5)
B5 C1 C2 B6 39.1(4)
B4 C1 C2 B6 105.8(5)
B3 C1 C2 B6 145.2(5)
B1 C1 C2 B8 148.3(5)
B5 C1 C2 B8 -68.0(6)
B4 C1 C2 B8 -1.3(6)
B6 C1 C2 B8 -107.1(5)
B3 C1 C2 B8 38.1(5)
B1 C1 C2 B7 -143.5(5)
B5 C1 C2 B7 0.2(6)
B4 C1 C2 B7 66.8(6)
B6 C1 C2 B7 -39.0(5)
B3 C1 C2 B7 106.2(6)
B1 C1 C2 B3 110.3(5)
B5 C1 C2 B3 -106.1(5)
B4 C1 C2 B3 -39.4(5)
B6 C1 C2 B3 -145.2(5)
B6 C2 B3 C1 -33.6(4)
B8 C2 B3 C1 -139.6(5)
B7 C2 B3 C1 -103.8(5)
C1 C2 B3 B4 37.1(4)
B6 C2 B3 B4 3.5(6)
B8 C2 B3 B4 -102.5(5)
B7 C2 B3 B4 -66.7(6)
C1 C2 B3 B8 139.6(5)
B6 C2 B3 B8 106.0(6)
B7 C2 B3 B8 35.8(6)
C1 C2 B3 B9 100.4(5)
B6 C2 B3 B9 66.8(6)
B8 C2 B3 B9 -39.2(5)
B7 C2 B3 B9 -3.4(7)
B1 C1 B3 C2 -105.4(5)
B5 C1 B3 C2 99.1(5)
B4 C1 B3 C2 136.9(5)
B6 C1 B3 C2 32.1(5)
B1 C1 B3 B4 117.7(5)
C2 C1 B3 B4 -136.9(5)
B5 C1 B3 B4 -37.8(5)
B6 C1 B3 B4 -104.8(5)
B1 C1 B3 B8 -140.5(5)
C2 C1 B3 B8 -35.2(5)
B5 C1 B3 B8 64.0(7)
B4 C1 B3 B8 101.8(6)
B6 C1 B3 B8 -3.0(7)
B1 C1 B3 B9 157.4(5)
C2 C1 B3 B9 -97.2(6)
B5 C1 B3 B9 1.9(7)
B4 C1 B3 B9 39.7(5)
B6 C1 B3 B9 -65.1(6)
B1 C1 B4 B3 -106.9(6)
C2 C1 B4 B3 38.9(4)
B5 C1 B4 B3 140.5(5)
B6 C1 B4 B3 103.4(5)
B1 C1 B4 B10 151.7(5)
C2 C1 B4 B10 -62.5(6)
B5 C1 B4 B10 39.1(5)
B6 C1 B4 B10 2.0(7)
B3 C1 B4 B10 -101.4(6)
B1 C1 B4 B5 112.5(6)
C2 C1 B4 B5 -101.6(5)
B6 C1 B4 B5 -37.1(5)
B3 C1 B4 B5 -140.5(5)
B1 C1 B4 B9 -146.0(5)
C2 C1 B4 B9 -0.1(6)
B5 C1 B4 B9 101.4(5)
B6 C1 B4 B9 64.3(6)
B3 C1 B4 B9 -39.1(5)
C2 B3 B4 C1 -36.7(4)
B8 B3 B4 C1 -98.0(6)
B9 B3 B4 C1 -135.6(5)
C2 B3 B4 B10 61.8(6)
C1 B3 B4 B10 98.5(5)
B8 B3 B4 B10 0.5(7)
B9 B3 B4 B10 -37.1(5)
C2 B3 B4 B5 -2.0(6)
C1 B3 B4 B5 34.7(4)
B8 B3 B4 B5 -63.4(6)
B9 B3 B4 B5 -100.9(5)
C2 B3 B4 B9 98.9(5)
C1 B3 B4 B9 135.6(5)
B8 B3 B4 B9 37.6(5)
B1 C1 B5 B6 102.2(5)
C2 C1 B5 B6 -38.4(4)
B4 C1 B5 B6 -140.6(5)
B3 C1 B5 B6 -103.4(5)
B1 C1 B5 B11 141.5(5)
C2 C1 B5 B11 0.8(6)
B4 C1 B5 B11 -101.4(5)
B6 C1 B5 B11 39.3(5)
B3 C1 B5 B11 -64.1(6)
B1 C1 B5 B4 -117.1(5)
C2 C1 B5 B4 102.2(5)
B6 C1 B5 B4 140.6(5)
B3 C1 B5 B4 37.3(5)
B1 C1 B5 B10 -155.7(5)
C2 C1 B5 B10 63.7(6)
B4 C1 B5 B10 -38.6(5)
B6 C1 B5 B10 102.1(5)
B3 C1 B5 B10 -1.3(7)
B3 B4 B5 C1 -35.2(4)
B10 B4 B5 C1 -135.8(5)
B9 B4 B5 C1 -98.4(5)
C1 B4 B5 B6 35.3(4)
B3 B4 B5 B6 0.1(6)
B10 B4 B5 B6 -100.5(5)
B9 B4 B5 B6 -63.1(6)
C1 B4 B5 B11 99.4(5)
B3 B4 B5 B11 64.2(6)
B10 B4 B5 B11 -36.4(5)
B9 B4 B5 B11 1.0(7)
C1 B4 B5 B10 135.8(5)
B3 B4 B5 B10 100.6(5)
B9 B4 B5 B10 37.4(5)
B8 C2 B6 C1 102.6(6)
B7 C2 B6 C1 139.5(5)
B3 C2 B6 C1 33.5(4)
C1 C2 B6 B5 -36.9(4)
B8 C2 B6 B5 65.7(6)
B7 C2 B6 B5 102.5(5)
B3 C2 B6 B5 -3.4(6)
C1 C2 B6 B11 -99.4(5)
B8 C2 B6 B11 3.3(7)
B7 C2 B6 B11 40.1(5)
B3 C2 B6 B11 -65.9(6)
C1 C2 B6 B7 -139.5(5)
B8 C2 B6 B7 -36.8(6)
B3 C2 B6 B7 -106.0(6)
B1 C1 B6 C2 107.2(5)
B5 C1 B6 C2 -137.1(5)
B4 C1 B6 C2 -99.4(5)
B3 C1 B6 C2 -32.3(5)
B1 C1 B6 B5 -115.7(5)
C2 C1 B6 B5 137.1(5)
B4 C1 B6 B5 37.6(5)
B3 C1 B6 B5 104.7(5)
B1 C1 B6 B11 -154.4(4)
C2 C1 B6 B11 98.3(5)
B5 C1 B6 B11 -38.7(4)
B4 C1 B6 B11 -1.1(6)
B3 C1 B6 B11 66.0(6)
B1 C1 B6 B7 142.5(5)
C2 C1 B6 B7 35.3(5)
B5 C1 B6 B7 -101.8(5)
B4 C1 B6 B7 -64.2(6)
B3 C1 B6 B7 2.9(6)
C1 B5 B6 C2 36.8(4)
B11 B5 B6 C2 -99.3(5)
B4 B5 B6 C2 1.9(6)
B10 B5 B6 C2 -61.1(6)
B11 B5 B6 C1 -136.0(5)
B4 B5 B6 C1 -34.9(4)
B10 B5 B6 C1 -97.8(5)
C1 B5 B6 B11 136.0(5)
B4 B5 B6 B11 101.2(5)
B10 B5 B6 B11 38.2(5)
C1 B5 B6 B7 98.1(5)
B11 B5 B6 B7 -37.9(5)
B4 B5 B6 B7 63.2(6)
B10 B5 B6 B7 0.3(7)
C1 C2 B7 B12 -63.6(6)
B6 C2 B7 B12 -102.0(6)
B8 C2 B7 B12 40.0(5)
B3 C2 B7 B12 4.3(7)
C1 C2 B7 B8 -103.6(6)
B6 C2 B7 B8 -142.0(6)
B3 C2 B7 B8 -35.7(6)
C1 C2 B7 B6 38.4(5)
B8 C2 B7 B6 142.0(6)
B3 C2 B7 B6 106.4(5)
C1 C2 B7 B11 -1.1(7)
B6 C2 B7 B11 -39.5(5)
B8 C2 B7 B11 102.5(6)
B3 C2 B7 B11 66.8(6)
C1 B6 B7 C2 -35.1(4)
B5 B6 B7 C2 -96.6(5)
B11 B6 B7 C2 -134.4(5)
C2 B6 B7 B12 96.8(6)
C1 B6 B7 B12 61.7(6)
B5 B6 B7 B12 0.2(7)
B11 B6 B7 B12 -37.6(5)
C2 B6 B7 B8 33.4(5)
C1 B6 B7 B8 -1.6(7)
B5 B6 B7 B8 -63.1(7)
B11 B6 B7 B8 -100.9(6)
C2 B6 B7 B11 134.4(5)
C1 B6 B7 B11 99.3(5)
B5 B6 B7 B11 37.8(5)
C1 C2 B8 B9 2.2(7)
B6 C2 B8 B9 -65.8(7)
B7 C2 B8 B9 -102.9(6)
B3 C2 B8 B9 40.1(5)
C1 C2 B8 B3 -37.9(5)
B6 C2 B8 B3 -105.9(6)
B7 C2 B8 B3 -143.0(6)
C1 C2 B8 B12 65.3(7)
B6 C2 B8 B12 -2.7(7)
B7 C2 B8 B12 -39.8(5)
B3 C2 B8 B12 103.2(6)
C1 C2 B8 B7 105.1(5)
B6 C2 B8 B7 37.1(6)
B3 C2 B8 B7 143.0(6)
C1 B3 B8 C2 34.8(5)
B4 B3 B8 C2 96.4(5)
B9 B3 B8 C2 134.7(6)
C2 B3 B8 B9 -134.7(6)
C1 B3 B8 B9 -99.9(6)
B4 B3 B8 B9 -38.3(5)
C2 B3 B8 B12 -96.4(6)
C1 B3 B8 B12 -61.6(7)
B4 B3 B8 B12 0.0(7)
B9 B3 B8 B12 38.3(5)
C2 B3 B8 B7 -32.9(5)
C1 B3 B8 B7 1.9(8)
B4 B3 B8 B7 63.5(7)
B9 B3 B8 B7 101.8(6)
B12 B7 B8 C2 -134.2(5)
B6 B7 B8 C2 -33.2(5)
B11 B7 B8 C2 -96.1(5)
C2 B7 B8 B9 97.5(5)
B12 B7 B8 B9 -36.7(5)
B6 B7 B8 B9 64.3(6)
B11 B7 B8 B9 1.4(6)
C2 B7 B8 B3 33.0(5)
B12 B7 B8 B3 -101.2(7)
B6 B7 B8 B3 -0.2(8)
B11 B7 B8 B3 -63.1(7)
C2 B7 B8 B12 134.2(5)
B6 B7 B8 B12 101.0(6)
B11 B7 B8 B12 38.1(5)
C2 B8 B9 B10 60.4(6)
B3 B8 B9 B10 99.8(5)
B12 B8 B9 B10 -37.8(4)
B7 B8 B9 B10 -1.5(6)
C2 B8 B9 B3 -39.4(5)
B12 B8 B9 B3 -137.6(5)
B7 B8 B9 B3 -101.3(5)
C2 B8 B9 B12 98.2(6)
B3 B8 B9 B12 137.6(5)
B7 B8 B9 B12 36.3(5)
C2 B8 B9 B4 -2.2(7)
B3 B8 B9 B4 37.2(5)
B12 B8 B9 B4 -100.4(6)
B7 B8 B9 B4 -64.1(6)
C2 B3 B9 B8 38.9(5)
C1 B3 B9 B8 99.1(6)
B4 B3 B9 B8 137.7(6)
C2 B3 B9 B10 -62.0(7)
C1 B3 B9 B10 -1.7(7)
B4 B3 B9 B10 36.8(5)
B8 B3 B9 B10 -100.8(6)
C2 B3 B9 B12 1.0(7)
C1 B3 B9 B12 61.3(7)
B4 B3 B9 B12 99.8(6)
B8 B3 B9 B12 -37.8(5)
C2 B3 B9 B4 -98.8(5)
C1 B3 B9 B4 -38.6(5)
B8 B3 B9 B4 -137.7(6)
C1 B4 B9 B8 1.5(7)
B3 B4 B9 B8 -37.6(5)
B10 B4 B9 B8 100.7(6)
B5 B4 B9 B8 62.9(7)
C1 B4 B9 B10 -99.2(5)
B3 B4 B9 B10 -138.2(6)
B5 B4 B9 B10 -37.8(5)
C1 B4 B9 B3 39.0(5)
B10 B4 B9 B3 138.2(6)
B5 B4 B9 B3 100.4(5)
C1 B4 B9 B12 -61.7(7)
B3 B4 B9 B12 -100.7(6)
B10 B4 B9 B12 37.5(5)
B5 B4 B9 B12 -0.3(7)
C1 B4 B10 B12 61.8(6)
B3 B4 B10 B12 -0.8(7)
B5 B4 B10 B12 100.0(6)
B9 B4 B10 B12 -38.0(5)
C1 B4 B10 B9 99.8(6)
B3 B4 B10 B9 37.2(5)
B5 B4 B10 B9 138.0(6)
C1 B4 B10 B11 -2.1(7)
B3 B4 B10 B11 -64.8(7)
B5 B4 B10 B11 36.1(5)
B9 B4 B10 B11 -101.9(6)
C1 B4 B10 B5 -38.1(4)
B3 B4 B10 B5 -100.8(5)
B9 B4 B10 B5 -138.0(6)
B8 B9 B10 B12 37.9(5)
B3 B9 B10 B12 101.0(6)
B4 B9 B10 B12 137.7(5)
B8 B9 B10 B4 -99.8(5)
B3 B9 B10 B4 -36.7(5)
B12 B9 B10 B4 -137.7(5)
B8 B9 B10 B11 1.0(6)
B3 B9 B10 B11 64.1(6)
B12 B9 B10 B11 -36.9(5)
B4 B9 B10 B11 100.8(5)
B8 B9 B10 B5 -62.1(6)
B3 B9 B10 B5 1.0(8)
B12 B9 B10 B5 -100.0(6)
B4 B9 B10 B5 37.7(5)
C1 B5 B10 B12 -63.5(6)
B6 B5 B10 B12 -0.6(7)
B11 B5 B10 B12 37.8(5)
B4 B5 B10 B12 -101.7(6)
C1 B5 B10 B4 38.2(5)
B6 B5 B10 B4 101.1(5)
B11 B5 B10 B4 139.5(6)
C1 B5 B10 B9 0.1(7)
B6 B5 B10 B9 63.0(7)
B11 B5 B10 B9 101.4(6)
B4 B5 B10 B9 -38.1(5)
C1 B5 B10 B11 -101.3(5)
B6 B5 B10 B11 -38.4(5)
B4 B5 B10 B11 -139.5(6)
C1 B5 B11 B6 -39.0(4)
B4 B5 B11 B6 -101.1(5)
B10 B5 B11 B6 -137.2(5)
C1 B5 B11 B10 98.2(6)
B6 B5 B11 B10 137.2(5)
B4 B5 B11 B10 36.1(5)
C1 B5 B11 B12 60.7(6)
B6 B5 B11 B12 99.7(6)
B4 B5 B11 B12 -1.4(7)
B10 B5 B11 B12 -37.5(5)
C1 B5 B11 B7 -1.5(7)
B6 B5 B11 B7 37.5(5)
B4 B5 B11 B7 -63.6(6)
B10 B5 B11 B7 -99.7(6)
C2 B6 B11 B5 98.6(5)
C1 B6 B11 B5 38.0(4)
B7 B6 B11 B5 137.8(5)
C2 B6 B11 B10 60.3(6)
C1 B6 B11 B10 -0.3(6)
B5 B6 B11 B10 -38.3(5)
B7 B6 B11 B10 99.5(6)
C2 B6 B11 B12 -2.4(6)
C1 B6 B11 B12 -63.0(6)
B5 B6 B11 B12 -101.0(6)
B7 B6 B11 B12 36.8(5)
C2 B6 B11 B7 -39.2(5)
C1 B6 B11 B7 -99.8(5)
B5 B6 B11 B7 -137.8(5)
B12 B10 B11 B5 -137.8(5)
B4 B10 B11 B5 -36.3(5)
B9 B10 B11 B5 -100.9(5)
B12 B10 B11 B6 -100.0(6)
B4 B10 B11 B6 1.5(7)
B9 B10 B11 B6 -63.1(6)
B5 B10 B11 B6 37.8(5)
B4 B10 B11 B12 101.5(6)
B9 B10 B11 B12 36.9(5)
B5 B10 B11 B12 137.8(5)
B12 B10 B11 B7 -37.0(5)
B4 B10 B11 B7 64.5(6)
B9 B10 B11 B7 -0.1(6)
B5 B10 B11 B7 100.8(5)
C2 B7 B11 B5 1.6(7)
B12 B7 B11 B5 100.8(6)
B8 B7 B11 B5 62.8(6)
B6 B7 B11 B5 -37.3(5)
C2 B7 B11 B6 38.8(4)
B12 B7 B11 B6 138.1(5)
B8 B7 B11 B6 100.1(5)
C2 B7 B11 B10 -62.0(6)
B12 B7 B11 B10 37.2(4)
B8 B7 B11 B10 -0.8(6)
B6 B7 B11 B10 -100.8(5)
C2 B7 B11 B12 -99.3(6)
B8 B7 B11 B12 -38.0(5)
B6 B7 B11 B12 -138.1(5)
C2 B7 B12 B8 -39.3(5)
B6 B7 B12 B8 -100.2(5)
B11 B7 B12 B8 -137.5(5)
C2 B7 B12 B10 60.2(7)
B8 B7 B12 B10 99.5(6)
B6 B7 B12 B10 -0.6(7)
B11 B7 B12 B10 -37.9(5)
C2 B7 B12 B9 -3.4(7)
B8 B7 B12 B9 36.0(5)
B6 B7 B12 B9 -64.2(7)
B11 B7 B12 B9 -101.5(6)
C2 B7 B12 B11 98.1(5)
B8 B7 B12 B11 137.5(5)
B6 B7 B12 B11 37.3(5)
C2 B8 B12 B7 39.3(5)
B9 B8 B12 B7 139.6(5)
B3 B8 B12 B7 101.3(6)
C2 B8 B12 B10 -62.5(7)
B9 B8 B12 B10 37.8(5)
B3 B8 B12 B10 -0.5(8)
B7 B8 B12 B10 -101.8(5)
C2 B8 B12 B9 -100.3(5)
B3 B8 B12 B9 -38.3(5)
B7 B8 B12 B9 -139.6(5)
C2 B8 B12 B11 1.0(7)
B9 B8 B12 B11 101.2(6)
B3 B8 B12 B11 62.9(7)
B7 B8 B12 B11 -38.4(5)
B4 B10 B12 B7 -62.6(7)
B9 B10 B12 B7 -100.9(6)
B11 B10 B12 B7 38.2(5)
B5 B10 B12 B7 0.8(7)
B4 B10 B12 B8 0.8(7)
B9 B10 B12 B8 -37.5(5)
B11 B10 B12 B8 101.6(6)
B5 B10 B12 B8 64.3(7)
B4 B10 B12 B9 38.3(5)
B11 B10 B12 B9 139.1(5)
B5 B10 B12 B9 101.7(6)
B4 B10 B12 B11 -100.8(5)
B9 B10 B12 B11 -139.1(5)
B5 B10 B12 B11 -37.4(5)
B8 B9 B12 B7 -36.3(5)
B10 B9 B12 B7 101.1(6)
B3 B9 B12 B7 1.5(7)
B4 B9 B12 B7 63.8(7)
B10 B9 B12 B8 137.4(5)
B3 B9 B12 B8 37.8(5)
B4 B9 B12 B8 100.1(6)
B8 B9 B12 B10 -137.4(5)
B3 B9 B12 B10 -99.6(5)
B4 B9 B12 B10 -37.3(5)
B8 B9 B12 B11 -100.6(6)
B10 B9 B12 B11 36.8(5)
B3 B9 B12 B11 -62.9(7)
B4 B9 B12 B11 -0.5(8)
B5 B11 B12 B7 -99.8(5)
B6 B11 B12 B7 -37.2(5)
B10 B11 B12 B7 -137.7(5)
B5 B11 B12 B8 -61.7(7)
B6 B11 B12 B8 0.9(7)
B10 B11 B12 B8 -99.6(6)
B7 B11 B12 B8 38.1(5)
B5 B11 B12 B10 37.9(5)
B6 B11 B12 B10 100.5(5)
B7 B11 B12 B10 137.7(5)
B5 B11 B12 B9 1.2(7)
B6 B11 B12 B9 63.8(7)
B10 B11 B12 B9 -36.7(5)
B7 B11 B12 B9 101.0(6)
C5 N1 C3 N2 0.4(5)
C6 N1 C3 N2 -175.8(4)
C5 N1 C3 B1 179.8(5)
C6 N1 C3 B1 3.6(8)
C4 N2 C3 N1 -0.5(5)
C7 N2 C3 N1 -178.9(5)
C4 N2 C3 B1 -180.0(4)
C7 N2 C3 B1 1.7(7)
C1 B1 C3 N1 78.7(7)
C1 B1 C3 N2 -102.0(6)
C3 N2 C4 C5 0.5(5)
C7 N2 C4 C5 178.9(4)
C3 N2 C4 C8 -179.2(4)
C7 N2 C4 C8 -0.7(7)
N2 C4 C5 N1 -0.2(5)
C8 C4 C5 N1 179.4(5)
N2 C4 C5 C9 -178.6(5)
C8 C4 C5 C9 1.0(9)
C3 N1 C5 C4 -0.1(5)
C6 N1 C5 C4 176.3(4)
C3 N1 C5 C9 178.4(5)
C6 N1 C5 C9 -5.2(7)
C12 Si1 C10 C11 -41.0(7)
C14 Si1 C10 C11 -177.2(6)
C10 Si1 C12 C13 -174.9(9)
C14 Si1 C12 C13 -40.3(11)
C12 Si1 C14 C15 -57.0(9)
C10 Si1 C14 C15 75.9(9)
C28 B2 C16 C21 -163.6(4)
C22 B2 C16 C21 72.9(5)
C34 B2 C16 C21 -48.7(5)
C28 B2 C16 C17 24.2(6)
C22 B2 C16 C17 -99.4(4)
C34 B2 C16 C17 139.1(4)
C21 C16 C17 F1 -177.6(4)
B2 C16 C17 F1 -4.8(6)
C21 C16 C17 C18 0.3(6)
B2 C16 C17 C18 173.2(4)
F1 C17 C18 F2 0.7(6)
C16 C17 C18 F2 -177.4(4)
F1 C17 C18 C19 179.6(4)
C16 C17 C18 C19 1.6(7)
F2 C18 C19 F3 -2.0(7)
C17 C18 C19 F3 179.1(4)
F2 C18 C19 C20 177.6(4)
C17 C18 C19 C20 -1.3(7)
F3 C19 C20 F4 -1.5(7)
C18 C19 C20 F4 178.8(4)
F3 C19 C20 C21 178.8(4)
C18 C19 C20 C21 -0.8(7)
F4 C20 C21 F5 4.1(7)
C19 C20 C21 F5 -176.3(4)
F4 C20 C21 C16 -176.7(4)
C19 C20 C21 C16 2.9(7)
C17 C16 C21 F5 176.6(4)
B2 C16 C21 F5 3.5(6)
C17 C16 C21 C20 -2.6(6)
B2 C16 C21 C20 -175.7(4)
C28 B2 C22 C23 -52.9(6)
C16 B2 C22 C23 67.3(5)
C34 B2 C22 C23 -168.4(4)
C28 B2 C22 C27 136.2(5)
C16 B2 C22 C27 -103.7(5)
C34 B2 C22 C27 20.7(6)
C27 C22 C23 F6 176.9(4)
B2 C22 C23 F6 4.8(7)
C27 C22 C23 C24 -2.1(7)
B2 C22 C23 C24 -174.3(5)
F6 C23 C24 F7 1.2(7)
C22 C23 C24 F7 -179.7(5)
F6 C23 C24 C25 -178.3(5)
C22 C23 C24 C25 0.7(8)
F7 C24 C25 F8 -1.5(8)
C23 C24 C25 F8 178.1(5)
F7 C24 C25 C26 -178.7(5)
C23 C24 C25 C26 0.8(8)
F8 C25 C26 F9 1.6(8)
C24 C25 C26 F9 178.8(5)
F8 C25 C26 C27 -177.9(5)
C24 C25 C26 C27 -0.7(8)
F9 C26 C27 F10 -0.5(7)
C25 C26 C27 F10 179.0(5)
F9 C26 C27 C22 179.6(5)
C25 C26 C27 C22 -1.0(8)
C23 C22 C27 F10 -177.7(4)
B2 C22 C27 F10 -6.0(7)
C23 C22 C27 C26 2.2(7)
B2 C22 C27 C26 173.9(5)
C16 B2 C28 C33 -125.4(5)
C22 B2 C28 C33 -10.8(6)
C34 B2 C28 C33 110.7(5)
C16 B2 C28 C29 59.3(5)
C22 B2 C28 C29 173.9(4)
C34 B2 C28 C29 -64.6(5)
C33 C28 C29 F11 -178.5(4)
B2 C28 C29 F11 -2.5(6)
C33 C28 C29 C30 1.6(6)
B2 C28 C29 C30 177.7(4)
F11 C29 C30 F12 1.3(6)
C28 C29 C30 F12 -178.9(4)
F11 C29 C30 C31 -179.6(4)
C28 C29 C30 C31 0.3(7)
F12 C30 C31 F13 -1.8(6)
C29 C30 C31 F13 179.0(4)
F12 C30 C31 C32 178.4(4)
C29 C30 C31 C32 -0.8(7)
F13 C31 C32 F14 0.4(7)
C30 C31 C32 F14 -179.8(4)
F13 C31 C32 C33 179.5(4)
C30 C31 C32 C33 -0.7(7)
F14 C32 C33 F15 2.1(6)
C31 C32 C33 F15 -177.1(4)
F14 C32 C33 C28 -178.0(4)
C31 C32 C33 C28 2.9(7)
C29 C28 C33 F15 176.8(4)
B2 C28 C33 F15 1.2(7)
C29 C28 C33 C32 -3.2(6)
B2 C28 C33 C32 -178.7(4)
C28 B2 C34 C39 -67.4(5)
C16 B2 C34 C39 172.3(4)
C22 B2 C34 C39 56.8(5)
C28 B2 C34 C35 105.1(5)
C16 B2 C34 C35 -15.2(6)
C22 B2 C34 C35 -130.7(5)
C39 C34 C35 F16 177.1(4)
B2 C34 C35 F16 4.3(7)
C39 C34 C35 C36 -2.7(7)
B2 C34 C35 C36 -175.4(5)
F16 C35 C36 F17 3.2(7)
C34 C35 C36 F17 -177.1(5)
F16 C35 C36 C37 -177.0(5)
C34 C35 C36 C37 2.7(8)
F17 C36 C37 F18 -2.0(9)
C35 C36 C37 F18 178.2(5)
F17 C36 C37 C38 178.6(5)
C35 C36 C37 C38 -1.2(9)
F18 C37 C38 F19 -0.1(9)
C36 C37 C38 F19 179.4(5)
F18 C37 C38 C39 -179.4(5)
C36 C37 C38 C39 0.0(9)
C35 C34 C39 F20 -179.5(4)
B2 C34 C39 F20 -5.9(6)
C35 C34 C39 C38 1.4(7)
B2 C34 C39 C38 174.9(5)
F19 C38 C39 F20 1.3(8)
C37 C38 C39 F20 -179.3(5)
F19 C38 C39 C34 -179.5(5)
C37 C38 C39 C34 -0.2(9)
C45 C40 C41 C42 -3.0(12)
Br1 C40 C41 C42 179.5(6)
C40 C41 C42 C43 1.4(13)
C41 C42 C43 C44 0.1(13)
C42 C43 C44 C45 -0.1(15)
C43 C44 C45 C40 -1.5(17)
C41 C40 C45 C44 3.1(15)
Br1 C40 C45 C44 -179.4(8)
